data_6000015
loop_
_publ_author_name
'Huang, B.'
'Gingl, F.'
'Fauth, F.'
'Hewat, A.'
'Yvon, K.'

_publ_section_title
;
 New tetragonal metal hydrides BaMg~2~TH~8~ (T=Ru, Os) containing octahedral
 [TH~6~]^4-^ complex anions and hydride anions
;
_journal_issue 1-2
_journal_name_full 'Journal of Alloys and Compounds'
_journal_page_first 13
_journal_page_last 17
_journal_paper_doi 10.1016/S0925-8388(96)02501-7
_journal_volume 248
_journal_year 1997
_chemical_formula_sum 'Ba H8 Mg2 Os'
_space_group_crystal_system tetragonal
_space_group_IT_number 131
_space_group_name_Hall '-P 4c 2'
_space_group_name_H-M_alt 'P 42/m m c'
_cell_angle_alpha 90.000
_cell_angle_beta 90.000
_cell_angle_gamma 90.000
_cell_formula_units_Z 2
_cell_length_a 4.9865(1)
_cell_length_b 4.9865(1)
_cell_length_c 10.8625(1)
_cell_volume 268.47
_cod_database_code 6000015
_cod_depositor_comments
;
 Correcting the _cell_length_b data item value by changing it from '4.9565' to
 '4.9865'. Updating space group information and adding the symmetry operation
 list. Adding the _cell_formula_units_Z data item. Adding the
 _atom_site_U_iso_or_equiv data item.

 Antanas Vaitkus,
 2017-11-19
;

loop_
_space_group_symop_id
_space_group_symop_operation_xyz
1 x,y,z
2 -y,x,z+1/2
3 -x,-y,z
4 y,-x,z+1/2
5 x,-y,-z
6 y,x,-z+1/2
7 -x,y,-z
8 -y,-x,-z+1/2
9 -x,-y,-z
10 y,-x,-z+1/2
11 x,y,-z
12 -y,x,-z+1/2
13 -x,y,z
14 -y,-x,z+1/2
15 x,-y,z
16 y,x,z+1/2

loop_
_atom_site_label
_atom_site_type_symbol
_atom_site_fract_x
_atom_site_fract_y
_atom_site_fract_z
_atom_site_U_iso_or_equiv
Ba1 Ba2+ 0 0.5 0.5 0.007(1)
Mg1 Mg2+ 0 0.5 0.1399(3) 0.010(1)
Os1 Os2+ 0 0 0.25 0.0098(7)
D1 D1- 0.2443(4) 0.2443(4) 0.25 0.0284(6)
D2 D1- 0.2533(8) 0.5 0 0.0197(7)
D3 D1- 0 0 0.0933(4) 0.0305(9)
